data_2242688
loop_
_publ_author_name
'Salian, Akshatha R.'
'Foro, Sabine'
'Gowda, B. Thimme'

_publ_section_title
;
 Crystal structure and Hirshfeld surface analysis of
 (<i>E</i>)-<i>N</i>'-benzylidene-4-chlorobenzenesulfonohydrazide and of
 its (<i>E</i>)-4-chloro-<i>N</i>'-(<i>ortho</i>- and
 <i>para</i>-methylbenzylidene)benzenesulfonohydrazide derivatives
;
_journal_coeditor_code SU5455
_journal_issue 11
_journal_name_full 'Acta Crystallographica Section E'
_journal_page_first 1613
_journal_page_last 1618
_journal_paper_doi 10.1107/S2056989018014500
_journal_volume 74
_journal_year 2018
_chemical_formula_iupac 'C14 H13 Cl N2 O2 S'
_chemical_formula_moiety 'C14 H13 Cl N2 O2 S'
_chemical_formula_sum 'C14 H13 Cl N2 O2 S'
_chemical_formula_weight 308.77
_chemical_name_systematic
;
(<i>E</i>)-4-Chloro-<i>N</i>'-(4-methylbenzylidene)benzenesulfonohydrazide
;
_space_group_crystal_system monoclinic
_space_group_IT_number 14
_space_group_name_Hall '-P 2yn'
_space_group_name_H-M_alt 'P 1 21/n 1'
_symmetry_space_group_name_Hall '-P 2yn'
_symmetry_space_group_name_H-M 'P 1 21/n 1'
_atom_sites_solution_hydrogens mixed
_audit_creation_method SHELXL2014
_cell_angle_alpha 90
_cell_angle_beta 99.621(9)
_cell_angle_gamma 90
_cell_formula_units_Z 4
_cell_length_a 9.4060(10)
_cell_length_b 5.8353(6)
_cell_length_c 26.930(2)
_cell_measurement_reflns_used 3029
_cell_measurement_temperature 293(2)
_cell_measurement_theta_max 27.80
_cell_measurement_theta_min 2.86
_cell_volume 1457.3(2)
_computing_cell_refinement
;
CrysAlis RED (Oxford Diffraction, 2009)
;
_computing_data_collection
;
CrysAlis CCD (Oxford Diffraction, 2009)
;
_computing_data_reduction
;
CrysAlis RED (Oxford Diffraction, 2009)
;
_computing_molecular_graphics
;
PLATON (Spek, 2009)
;
_computing_publication_material
;
SHELXL2014 (Sheldrick, 2015) and PLATON (Spek, 2009)
;
_computing_structure_refinement
;
SHELXL2014 (Sheldrick, 2015)
;
_computing_structure_solution
;
SHELXS2013 (Sheldrick, 2008)
;
_diffrn_ambient_temperature 293(2)
_diffrn_measured_fraction_theta_full 0.998
_diffrn_measured_fraction_theta_max 0.998
_diffrn_measurement_device_type
;
Oxford Diffraction Xcalibur diffractometer
with Sapphire CCD detector
;
_diffrn_measurement_method
;
Rotation method data acquisition using omega scans.
;
_diffrn_radiation_type MoK\a
_diffrn_radiation_wavelength 0.71073
_diffrn_reflns_av_R_equivalents 0.0272
_diffrn_reflns_av_unetI/netI 0.0250
_diffrn_reflns_limit_h_max 11
_diffrn_reflns_limit_h_min -11
_diffrn_reflns_limit_k_max 7
_diffrn_reflns_limit_k_min -7
_diffrn_reflns_limit_l_max 32
_diffrn_reflns_limit_l_min -31
_diffrn_reflns_number 9653
_diffrn_reflns_theta_full 25.242
_diffrn_reflns_theta_max 25.350
_diffrn_reflns_theta_min 3.069
_diffrn_source 'Enhance (Mo) X-ray Source'
_exptl_absorpt_coefficient_mu 0.407
_exptl_absorpt_correction_T_max 0.945
_exptl_absorpt_correction_T_min 0.829
_exptl_absorpt_correction_type multi-scan
_exptl_absorpt_process_details
;
(CrysAlis RED; Oxford Diffraction, 2009)
;
_exptl_crystal_colour colourless
_exptl_crystal_density_diffrn 1.407
_exptl_crystal_description rod
_exptl_crystal_F_000 640
_exptl_crystal_size_max 0.480
_exptl_crystal_size_mid 0.160
_exptl_crystal_size_min 0.140
_refine_diff_density_max 0.207
_refine_diff_density_min -0.305
_refine_ls_extinction_method none
_refine_ls_goodness_of_fit_ref 1.048
_refine_ls_hydrogen_treatment mixed
_refine_ls_matrix_type full
_refine_ls_number_parameters 185
_refine_ls_number_reflns 2652
_refine_ls_number_restraints 1
_refine_ls_restrained_S_all 1.048
_refine_ls_R_factor_all 0.0569
_refine_ls_R_factor_gt 0.0403
_refine_ls_shift/su_max 0.001
_refine_ls_shift/su_mean 0.000
_refine_ls_structure_factor_coef Fsqd
_refine_ls_weighting_details 'w=1/[\s^2^(Fo^2^)+(0.0352P)^2^+0.7905P] where P=(Fo^2^+2Fc^2^)/3'
_refine_ls_weighting_scheme calc
_refine_ls_wR_factor_gt 0.0871
_refine_ls_wR_factor_ref 0.0947
_reflns_number_gt 2106
_reflns_number_total 2652
_reflns_threshold_expression 'I > 2\s(I)'
_cod_data_source_file su5455sup1.cif
_cod_data_source_block III
_cod_database_code 2242688
_shelx_space_group_comment
;
The symmetry employed for this shelxl refinement is uniquely defined
by the following loop, which should always be used as a source of
symmetry information in preference to the above space-group names.
They are only intended as comments.
;
_shelx_estimated_absorpt_t_min 0.829
_shelx_estimated_absorpt_t_max 0.945
_shelxl_version_number 2014/6

loop_
_space_group_symop_operation_xyz
'x, y, z'
'-x+1/2, y+1/2, -z+1/2'
'-x, -y, -z'
'x-1/2, -y-1/2, z-1/2'

loop_
_atom_site_type_symbol
_atom_site_label
_atom_site_fract_x
_atom_site_fract_y
_atom_site_fract_z
_atom_site_U_iso_or_equiv
_atom_site_adp_type
_atom_site_calc_flag
_atom_site_occupancy
Cl Cl1 1.21023(8) 0.70656(16) 0.14097(3) 0.0843(3) Uani d 1
S S1 0.69509(6) 0.24496(9) 0.00160(2) 0.03860(16) Uani d 1
O O1 0.62933(17) 0.4035(3) -0.03599(5) 0.0493(4) Uani d 1
O O2 0.74225(17) 0.0275(3) -0.01324(6) 0.0501(4) Uani d 1
N N1 0.5723(2) 0.2120(3) 0.03686(7) 0.0445(5) Uani d 1
H H1N 0.517(2) 0.326(3) 0.0367(9) 0.053 Uiso d 1
N N2 0.60598(19) 0.0841(3) 0.08093(7) 0.0434(4) Uani d 1
C C1 0.8426(2) 0.3768(4) 0.03983(7) 0.0361(5) Uani d 1
C C2 0.8228(3) 0.5883(4) 0.06121(8) 0.0464(6) Uani d 1
H H2 0.7336 0.6608 0.0546 0.056 Uiso calc 1
C C3 0.9362(3) 0.6891(4) 0.09212(9) 0.0537(6) Uani d 1
H H3 0.9244 0.8305 0.1069 0.064 Uiso calc 1
C C4 1.0678(3) 0.5796(4) 0.10118(8) 0.0511(6) Uani d 1
C C5 1.0885(2) 0.3719(4) 0.07935(9) 0.0523(6) Uani d 1
H H5 1.1783 0.3014 0.0853 0.063 Uiso calc 1
C C6 0.9746(2) 0.2696(4) 0.04858(8) 0.0441(5) Uani d 1
H H6 0.9869 0.1286 0.0338 0.053 Uiso calc 1
C C7 0.5267(2) 0.1280(4) 0.11369(8) 0.0457(6) Uani d 1
H H7 0.4591 0.2450 0.1070 0.055 Uiso calc 1
C C8 0.5363(2) 0.0042(4) 0.16116(8) 0.0447(5) Uani d 1
C C9 0.6130(3) -0.1985(4) 0.17103(10) 0.0557(7) Uani d 1
H H9 0.6628 -0.2591 0.1470 0.067 Uiso calc 1
C C10 0.6159(3) -0.3103(5) 0.21616(10) 0.0654(7) Uani d 1
H H10 0.6690 -0.4448 0.2223 0.078 Uiso calc 1
C C11 0.5422(3) -0.2279(5) 0.25255(10) 0.0614(7) Uani d 1
C C12 0.4659(3) -0.0281(5) 0.24265(10) 0.0653(8) Uani d 1
H H12 0.4155 0.0308 0.2667 0.078 Uiso calc 1
C C13 0.4623(3) 0.0876(5) 0.19761(9) 0.0572(7) Uani d 1
H H13 0.4096 0.2226 0.1918 0.069 Uiso calc 1
C C14 0.5452(4) -0.3541(7) 0.30183(11) 0.0970(11) Uani d 1
H H14A 0.4539 -0.3369 0.3129 0.146 Uiso calc 1
H H14B 0.6201 -0.2918 0.3268 0.146 Uiso calc 1
H H14C 0.5636 -0.5138 0.2971 0.146 Uiso calc 1

loop_
_atom_site_aniso_label
_atom_site_aniso_U_11
_atom_site_aniso_U_22
_atom_site_aniso_U_33
_atom_site_aniso_U_12
_atom_site_aniso_U_13
_atom_site_aniso_U_23
Cl1 0.0677(5) 0.1156(7) 0.0697(5) -0.0376(5) 0.0119(4) -0.0303(5)
S1 0.0379(3) 0.0396(3) 0.0393(3) 0.0037(3) 0.0093(2) -0.0012(3)
O1 0.0511(9) 0.0574(10) 0.0403(8) 0.0112(8) 0.0099(7) 0.0085(8)
O2 0.0505(9) 0.0428(9) 0.0572(10) 0.0034(7) 0.0097(7) -0.0130(8)
N1 0.0398(10) 0.0472(12) 0.0483(10) 0.0086(9) 0.0129(8) 0.0081(10)
N2 0.0406(10) 0.0415(10) 0.0485(10) -0.0008(8) 0.0086(9) 0.0067(9)
C1 0.0388(12) 0.0348(11) 0.0370(11) 0.0014(9) 0.0129(9) 0.0011(9)
C2 0.0519(14) 0.0378(12) 0.0504(13) 0.0075(11) 0.0109(11) -0.0011(11)
C3 0.0678(17) 0.0410(13) 0.0547(14) -0.0065(12) 0.0173(13) -0.0093(12)
C4 0.0499(14) 0.0629(16) 0.0423(12) -0.0185(12) 0.0131(11) -0.0075(12)
C5 0.0368(13) 0.0638(16) 0.0569(14) 0.0016(12) 0.0099(11) -0.0040(13)
C6 0.0410(12) 0.0433(13) 0.0504(13) 0.0021(11) 0.0146(10) -0.0066(11)
C7 0.0381(12) 0.0483(14) 0.0507(13) 0.0032(11) 0.0071(10) 0.0029(11)
C8 0.0408(12) 0.0482(13) 0.0455(13) -0.0054(11) 0.0089(10) 0.0015(11)
C9 0.0562(15) 0.0554(16) 0.0595(15) 0.0073(12) 0.0210(12) 0.0073(13)
C10 0.0693(18) 0.0591(17) 0.0704(17) 0.0118(14) 0.0197(14) 0.0191(14)
C11 0.0667(17) 0.0654(17) 0.0535(15) -0.0035(14) 0.0138(13) 0.0098(14)
C12 0.079(2) 0.0709(19) 0.0507(15) 0.0037(16) 0.0239(14) -0.0005(14)
C13 0.0621(16) 0.0549(15) 0.0565(15) 0.0074(13) 0.0156(12) 0.0029(13)
C14 0.126(3) 0.105(3) 0.0663(19) 0.014(2) 0.0326(19) 0.032(2)

loop_
_atom_type_symbol
_atom_type_description
_atom_type_scat_dispersion_real
_atom_type_scat_dispersion_imag
_atom_type_scat_source
C C 0.0033 0.0016 'International Tables Vol C Tables 4.2.6.8 and 6.1.1.4'
H H 0.0000 0.0000 'International Tables Vol C Tables 4.2.6.8 and 6.1.1.4'
Cl Cl 0.1484 0.1585 'International Tables Vol C Tables 4.2.6.8 and 6.1.1.4'
N N 0.0061 0.0033 'International Tables Vol C Tables 4.2.6.8 and 6.1.1.4'
O O 0.0106 0.0060 'International Tables Vol C Tables 4.2.6.8 and 6.1.1.4'
S S 0.1246 0.1234 'International Tables Vol C Tables 4.2.6.8 and 6.1.1.4'

loop_
_geom_angle_atom_site_label_1
_geom_angle_atom_site_label_2
_geom_angle_atom_site_label_3
_geom_angle
O2 S1 O1 119.69(9)
O2 S1 N1 110.11(10)
O1 S1 N1 102.95(9)
O2 S1 C1 107.55(10)
O1 S1 C1 109.63(10)
N1 S1 C1 106.13(10)
N2 N1 S1 118.59(14)
N2 N1 H1N 118.5(16)
S1 N1 H1N 113.8(17)
C7 N2 N1 113.99(18)
C6 C1 C2 120.9(2)
C6 C1 S1 120.14(16)
C2 C1 S1 118.94(17)
C3 C2 C1 119.3(2)
C3 C2 H2 120.4
C1 C2 H2 120.4
C2 C3 C4 119.5(2)
C2 C3 H3 120.2
C4 C3 H3 120.2
C5 C4 C3 121.3(2)
C5 C4 Cl1 119.4(2)
C3 C4 Cl1 119.3(2)
C4 C5 C6 119.3(2)
C4 C5 H5 120.4
C6 C5 H5 120.4
C1 C6 C5 119.7(2)
C1 C6 H6 120.2
C5 C6 H6 120.2
N2 C7 C8 123.4(2)
N2 C7 H7 118.3
C8 C7 H7 118.3
C13 C8 C9 118.1(2)
C13 C8 C7 118.9(2)
C9 C8 C7 123.0(2)
C10 C9 C8 120.4(2)
C10 C9 H9 119.8
C8 C9 H9 119.8
C9 C10 C11 121.6(3)
C9 C10 H10 119.2
C11 C10 H10 119.2
C12 C11 C10 117.9(2)
C12 C11 C14 121.1(3)
C10 C11 C14 121.0(3)
C11 C12 C13 121.4(3)
C11 C12 H12 119.3
C13 C12 H12 119.3
C12 C13 C8 120.6(3)
C12 C13 H13 119.7
C8 C13 H13 119.7
C11 C14 H14A 109.5
C11 C14 H14B 109.5
H14A C14 H14B 109.5
C11 C14 H14C 109.5
H14A C14 H14C 109.5
H14B C14 H14C 109.5

loop_
_geom_bond_atom_site_label_1
_geom_bond_atom_site_label_2
_geom_bond_distance
Cl1 C4 1.735(2)
S1 O2 1.4232(16)
S1 O1 1.4330(15)
S1 N1 1.6248(18)
S1 C1 1.761(2)
N1 N2 1.393(2)
N1 H1N 0.845(16)
N2 C7 1.273(3)
C1 C6 1.375(3)
C1 C2 1.387(3)
C2 C3 1.371(3)
C2 H2 0.9300
C3 C4 1.378(3)
C3 H3 0.9300
C4 C5 1.375(3)
C5 C6 1.376(3)
C5 H5 0.9300
C6 H6 0.9300
C7 C8 1.458(3)
C7 H7 0.9300
C8 C13 1.383(3)
C8 C9 1.388(3)
C9 C10 1.376(3)
C9 H9 0.9300
C10 C11 1.378(4)
C10 H10 0.9300
C11 C12 1.372(4)
C11 C14 1.514(4)
C12 C13 1.383(3)
C12 H12 0.9300
C13 H13 0.9300
C14 H14A 0.9600
C14 H14B 0.9600
C14 H14C 0.9600

loop_
_geom_hbond_atom_site_label_D
_geom_hbond_atom_site_label_H
_geom_hbond_atom_site_label_A
_geom_hbond_site_symmetry_A
_geom_hbond_distance_DH
_geom_hbond_distance_HA
_geom_hbond_distance_DA
_geom_hbond_angle_DHA
N1 H1N O1 3_665 0.85(2) 2.091(16) 2.935(2) 177(2)
C4 Cl1 Cg1 1_665 1.736(3) 3.4656(14) 5.175(3) 167.80(10)

loop_
_geom_torsion_atom_site_label_1
_geom_torsion_atom_site_label_2
_geom_torsion_atom_site_label_3
_geom_torsion_atom_site_label_4
_geom_torsion
O2 S1 N1 N2 57.73(19)
O1 S1 N1 N2 -173.56(16)
C1 S1 N1 N2 -58.39(18)
S1 N1 N2 C7 157.85(17)
O2 S1 C1 C6 2.2(2)
O1 S1 C1 C6 -129.39(17)
N1 S1 C1 C6 120.07(18)
O2 S1 C1 C2 -177.10(16)
O1 S1 C1 C2 51.28(18)
N1 S1 C1 C2 -59.26(18)
C6 C1 C2 C3 -1.1(3)
S1 C1 C2 C3 178.25(17)
C1 C2 C3 C4 0.4(3)
C2 C3 C4 C5 0.8(4)
C2 C3 C4 Cl1 -179.19(17)
C3 C4 C5 C6 -1.2(4)
Cl1 C4 C5 C6 178.76(18)
C2 C1 C6 C5 0.6(3)
S1 C1 C6 C5 -178.67(17)
C4 C5 C6 C1 0.5(3)
N1 N2 C7 C8 175.80(19)
N2 C7 C8 C13 169.8(2)
N2 C7 C8 C9 -12.3(4)
C13 C8 C9 C10 -0.8(4)
C7 C8 C9 C10 -178.7(2)
C8 C9 C10 C11 0.9(4)
C9 C10 C11 C12 -0.6(4)
C9 C10 C11 C14 179.4(3)
C10 C11 C12 C13 0.2(4)
C14 C11 C12 C13 -179.8(3)
C11 C12 C13 C8 -0.1(4)
C9 C8 C13 C12 0.4(4)
C7 C8 C13 C12 178.4(2)

_cod_database_fobs_code 2242688
